data_1551785
loop_
_publ_author_name
'KUBO, Kanji'
'TAKAHASHI, Hajime'
'TAKECHI, Haruko'
'MORI, Akira'

_publ_section_title
;
 Crystal Structure of
 N,N,N&#x2032;,N&#x2032;-Tetraethyl-9,10-anthracenedimethanamine
;
_journal_name_full 'X-ray Structure Analysis Online'
_journal_page_first 99
_journal_paper_doi 10.2116/xraystruct.25.99
_journal_volume 25
_journal_year 2009
_chemical_formula_moiety 'C24 H32 N2 '
_chemical_formula_sum 'C24 H32 N2'
_chemical_formula_weight 348.53
_space_group_IT_number 14
_space_group_name_Hall '-P 2yn'
_space_group_name_H-M_alt 'P 1 21/n 1'
_symmetry_cell_setting monoclinic
_symmetry_Int_Tables_number 14
_symmetry_space_group_name_Hall '-P 2yn'
_symmetry_space_group_name_H-M 'P 1 21/n 1'
_cell_angle_alpha 90.0000
_cell_angle_beta 92.980(14)
_cell_angle_gamma 90.0000
_cell_formula_units_Z 2
_cell_length_a 9.185(2)
_cell_length_b 10.753(2)
_cell_length_c 9.742(2)
_cell_measurement_reflns_used 8949
_cell_measurement_temperature 173.1
_cell_measurement_theta_max 68.2
_cell_measurement_theta_min 4.1
_cell_volume 960.9(3)
_computing_cell_refinement PROCESS-AUTO
_computing_data_collection PROCESS-AUTO
_computing_data_reduction CrystalStructure
_computing_publication_material 'CrystalStructure 3.8'
_computing_structure_refinement SHELXL
_computing_structure_solution SIR97
_diffrn_detector_area_resol_mean 10.00
_diffrn_measured_fraction_theta_full 0.981
_diffrn_measured_fraction_theta_max 0.981
_diffrn_measurement_device_type 'Rigaku RAXIS-RAPID'
_diffrn_measurement_method \w
_diffrn_radiation_type 'Cu K\a'
_diffrn_radiation_wavelength 1.54187
_diffrn_reflns_av_R_equivalents 0.029
_diffrn_reflns_limit_h_max 10
_diffrn_reflns_limit_h_min -10
_diffrn_reflns_limit_k_max 12
_diffrn_reflns_limit_k_min -12
_diffrn_reflns_limit_l_max 11
_diffrn_reflns_limit_l_min -11
_diffrn_reflns_number 9223
_diffrn_reflns_theta_full 68.21
_diffrn_reflns_theta_max 68.21
_exptl_absorpt_coefficient_mu 0.525
_exptl_absorpt_correction_T_max 0.905
_exptl_absorpt_correction_T_min 0.849
_exptl_absorpt_correction_type multi-scan
_exptl_absorpt_process_details
;
    Higashi, T. (1995). Program for Absorption Correction.
    Rigaku Corporation, Tokyo, Japan.
;
_exptl_crystal_colour yellow
_exptl_crystal_density_diffrn 1.205
_exptl_crystal_density_method 'not measured'
_exptl_crystal_description prism
_exptl_crystal_F_000 380.00
_exptl_crystal_size_max 0.33
_exptl_crystal_size_mid 0.26
_exptl_crystal_size_min 0.19
_refine_diff_density_max 0.59
_refine_diff_density_min -0.59
_refine_ls_extinction_coef 0.014(2)
_refine_ls_extinction_method SHELXL
_refine_ls_goodness_of_fit_ref 1.071
_refine_ls_hydrogen_treatment refall
_refine_ls_number_parameters 120
_refine_ls_number_reflns 1730
_refine_ls_R_factor_gt 0.0639
_refine_ls_shift/su_max 0.0000
_refine_ls_structure_factor_coef Fsqd
_refine_ls_weighting_details 'w = 1/[\s^2^(Fo^2^)+(0.1052P)^2^+1.1784P] where P=(Fo^2^+2Fc^2^)/3'
_refine_ls_weighting_scheme calc
_refine_ls_wR_factor_ref 0.1924
_reflns_number_gt 1573
_reflns_number_total 1762
_reflns_threshold_expression F^2^>2.0\s(F^2^)
_cod_data_source_file 25_99_1.cif
_cod_data_source_block '_2a'
_cod_original_formula_sum 'C24 H32 N2 '
_cod_database_code 1551785

loop_
_symmetry_equiv_pos_site_id
_symmetry_equiv_pos_as_xyz
1 +X,+Y,+Z
2 1/2-X,1/2+Y,1/2-Z
3 -X,-Y,-Z
4 1/2+X,1/2-Y,1/2+Z

loop_
_atom_site_label
_atom_site_type_symbol
_atom_site_fract_x
_atom_site_fract_y
_atom_site_fract_z
_atom_site_U_iso_or_equiv
_atom_site_adp_type
_atom_site_occupancy
_atom_site_symmetry_multiplicity
_atom_site_calc_flag
_atom_site_refinement_flags
N(1) N 0.27765(19) 0.19675(17) 0.21318(17) 0.0185(5) Uani 1.00 1 d .
C(1) C 0.1438(2) 0.0280(2) -0.0340(2) 0.0191(5) Uani 1.00 1 d .
C(2) C 0.0753(2) 0.1049(2) 0.0605(2) 0.0183(5) Uani 1.00 1 d .
C(3) C -0.0683(2) 0.0766(2) 0.0961(2) 0.0186(5) Uani 1.00 1 d .
C(4) C -0.1439(2) 0.1486(2) 0.1946(2) 0.0231(5) Uani 1.00 1 d .
C(5) C -0.2821(2) 0.1209(2) 0.2268(2) 0.0275(6) Uani 1.00 1 d .
C(6) C -0.3577(2) 0.0202(2) 0.1626(2) 0.0293(6) Uani 1.00 1 d .
C(7) C -0.2909(2) -0.0517(2) 0.0702(2) 0.0244(5) Uani 1.00 1 d .
C(8) C 0.1544(2) 0.2211(2) 0.1140(2) 0.0200(5) Uani 1.00 1 d .
C(9) C 0.3646(2) 0.3114(2) 0.2331(2) 0.0221(5) Uani 1.00 1 d .
C(10) C 0.4533(2) 0.3455(2) 0.1113(2) 0.0269(5) Uani 1.00 1 d .
C(11) C 0.2230(2) 0.1573(2) 0.3452(2) 0.0218(5) Uani 1.00 1 d .
C(12) C 0.3389(2) 0.0942(2) 0.4379(2) 0.0277(6) Uani 1.00 1 d .
H(1) H -0.0957 0.2173 0.2382 0.028 Uiso 1.00 1 c R
H(2) H -0.3286 0.1697 0.2930 0.033 Uiso 1.00 1 c R
H(3) H -0.4552 0.0028 0.1843 0.035 Uiso 1.00 1 c R
H(4) H -0.3428 -0.1193 0.0284 0.029 Uiso 1.00 1 c R
H(5) H 0.1909 0.2673 0.0349 0.024 Uiso 1.00 1 c R
H(6) H 0.0834 0.2753 0.1583 0.024 Uiso 1.00 1 c R
H(7) H 0.4317 0.3010 0.3152 0.027 Uiso 1.00 1 c R
H(8) H 0.2980 0.3811 0.2516 0.027 Uiso 1.00 1 c R
H(9) H 0.1405 0.0992 0.3278 0.026 Uiso 1.00 1 c R
H(10) H 0.1856 0.2310 0.3932 0.026 Uiso 1.00 1 c R
H(11) H 0.5498 0.3068 0.1220 0.032 Uiso 1.00 1 c R
H(12) H 0.4642 0.4361 0.1069 0.032 Uiso 1.00 1 c R
H(13) H 0.4032 0.3156 0.0263 0.032 Uiso 1.00 1 c R
H(14) H 0.3379 0.0045 0.4199 0.033 Uiso 1.00 1 c R
H(15) H 0.3186 0.1093 0.5343 0.033 Uiso 1.00 1 c R
H(16) H 0.4349 0.1281 0.4193 0.033 Uiso 1.00 1 c R

loop_
_atom_site_aniso_label
_atom_site_aniso_U_11
_atom_site_aniso_U_22
_atom_site_aniso_U_33
_atom_site_aniso_U_12
_atom_site_aniso_U_13
_atom_site_aniso_U_23
N(1) 0.0188(9) 0.0202(9) 0.0163(9) -0.0022(7) -0.0022(7) -0.0003(6)
C(1) 0.0202(11) 0.0219(11) 0.0147(9) 0.0014(8) -0.0036(7) 0.0033(8)
C(2) 0.0203(11) 0.0188(10) 0.0153(9) 0.0009(8) -0.0054(7) 0.0019(7)
C(3) 0.0208(11) 0.0205(11) 0.0141(9) 0.0039(8) -0.0044(7) 0.0020(7)
C(4) 0.0250(12) 0.0250(11) 0.0190(11) 0.0034(9) -0.0031(8) -0.0029(8)
C(5) 0.0264(12) 0.0350(13) 0.0209(11) 0.0081(10) 0.0003(9) -0.0044(9)
C(6) 0.0204(12) 0.0432(15) 0.0243(11) -0.0010(10) 0.0023(9) -0.0016(10)
C(7) 0.0230(12) 0.0293(12) 0.0203(10) -0.0021(9) -0.0027(8) -0.0003(8)
C(8) 0.0212(11) 0.0183(10) 0.0199(10) 0.0003(8) -0.0035(8) 0.0010(8)
C(9) 0.0232(12) 0.0217(11) 0.0212(11) -0.0032(8) -0.0012(8) -0.0035(8)
C(10) 0.0254(12) 0.0270(12) 0.0285(12) -0.0047(9) 0.0031(9) 0.0003(9)
C(11) 0.0215(11) 0.0243(11) 0.0195(11) -0.0015(8) -0.0001(8) 0.0000(8)
C(12) 0.0299(13) 0.0290(12) 0.0233(11) -0.0042(9) -0.0068(9) 0.0051(9)

loop_
_atom_type_symbol
_atom_type_description
_atom_type_scat_dispersion_real
_atom_type_scat_dispersion_imag
_atom_type_scat_source
C C 0.018 0.009
;
International Tables for Crystallography
(1992, Vol. C, Tables 4.2.6.8 and 6.1.1.4)
;
H H 0.000 0.000
;
International Tables for Crystallography
(1992, Vol. C, Table 6.1.1.4)
;
N N 0.031 0.018
;
International Tables for Crystallography
(1992, Vol. C, Tables 4.2.6.8 and 6.1.1.4)
;

loop_
_geom_angle_atom_site_label_1
_geom_angle_atom_site_label_2
_geom_angle_atom_site_label_3
_geom_angle
_geom_angle_publ_flag
_geom_angle_site_symmetry_1
_geom_angle_site_symmetry_3
C(8) N(1) C(9) 109.24(16) yes . .
C(8) N(1) C(11) 109.86(16) yes . .
C(9) N(1) C(11) 109.47(16) yes . .
C(2) C(1) C(3) 120.78(19) yes . 3_555
C(2) C(1) C(7) 120.91(19) yes . 3_555
C(3) C(1) C(7) 118.31(19) yes 3_555 3_555
C(1) C(2) C(3) 119.22(19) yes . .
C(1) C(2) C(8) 118.92(19) yes . .
C(3) C(2) C(8) 121.72(18) yes . .
C(1) C(3) C(2) 119.99(19) yes 3_555 .
C(1) C(3) C(4) 117.53(19) yes 3_555 .
C(2) C(3) C(4) 122.48(19) yes . .
C(3) C(4) C(5) 121.7(2) yes . .
C(4) C(5) C(6) 120.6(2) yes . .
C(5) C(6) C(7) 120.1(2) yes . .
C(1) C(7) C(6) 121.7(2) yes 3_555 .
N(1) C(8) C(2) 114.50(17) yes . .
N(1) C(9) C(10) 114.01(17) yes . .
N(1) C(11) C(12) 112.87(18) yes . .
C(3) C(4) H(1) 119.1 no . .
C(5) C(4) H(1) 119.1 no . .
C(4) C(5) H(2) 119.7 no . .
C(6) C(5) H(2) 119.7 no . .
C(5) C(6) H(3) 120.0 no . .
C(7) C(6) H(3) 120.0 no . .
C(1) C(7) H(4) 119.2 no 3_555 .
C(6) C(7) H(4) 119.2 no . .
N(1) C(8) H(5) 108.65 no . .
N(1) C(8) H(6) 108.64 no . .
C(2) C(8) H(5) 108.63 no . .
C(2) C(8) H(6) 108.63 no . .
H(5) C(8) H(6) 107.6 no . .
N(1) C(9) H(7) 108.75 no . .
N(1) C(9) H(8) 108.74 no . .
C(10) C(9) H(7) 108.7 no . .
C(10) C(9) H(8) 108.75 no . .
H(7) C(9) H(8) 107.6 no . .
C(9) C(10) H(11) 109.5 no . .
C(9) C(10) H(12) 109.5 no . .
C(9) C(10) H(13) 109.5 no . .
H(11) C(10) H(12) 109.5 no . .
H(11) C(10) H(13) 109.5 no . .
H(12) C(10) H(13) 109.5 no . .
N(1) C(11) H(9) 109.01 no . .
N(1) C(11) H(10) 109.02 no . .
C(12) C(11) H(9) 109.01 no . .
C(12) C(11) H(10) 109.01 no . .
H(9) C(11) H(10) 107.8 no . .
C(11) C(12) H(14) 109.5 no . .
C(11) C(12) H(15) 109.5 no . .
C(11) C(12) H(16) 109.5 no . .
H(14) C(12) H(15) 109.5 no . .
H(14) C(12) H(16) 109.5 no . .
H(15) C(12) H(16) 109.5 no . .

loop_
_geom_bond_atom_site_label_1
_geom_bond_atom_site_label_2
_geom_bond_distance
_geom_bond_publ_flag
_geom_bond_site_symmetry_2
N(1) C(8) 1.473(2) yes .
N(1) C(9) 1.477(2) yes .
N(1) C(11) 1.467(2) yes .
C(1) C(2) 1.409(3) yes .
C(1) C(3) 1.438(2) yes 3_555
C(1) C(7) 1.438(3) yes 3_555
C(2) C(3) 1.414(3) yes .
C(2) C(8) 1.524(3) yes .
C(3) C(4) 1.439(3) yes .
C(4) C(5) 1.357(3) yes .
C(5) C(6) 1.415(3) yes .
C(6) C(7) 1.356(3) yes .
C(9) C(10) 1.520(3) yes .
C(11) C(12) 1.520(3) yes .
C(4) H(1) 0.950 no .
C(5) H(2) 0.950 no .
C(6) H(3) 0.950 no .
C(7) H(4) 0.950 no .
C(8) H(5) 0.990 no .
C(8) H(6) 0.990 no .
C(9) H(7) 0.990 no .
C(9) H(8) 0.990 no .
C(10) H(11) 0.980 no .
C(10) H(12) 0.980 no .
C(10) H(13) 0.980 no .
C(11) H(9) 0.990 no .
C(11) H(10) 0.990 no .
C(12) H(14) 0.980 no .
C(12) H(15) 0.980 no .
C(12) H(16) 0.980 no .

loop_
_geom_contact_atom_site_label_1
_geom_contact_atom_site_label_2
_geom_contact_distance
_geom_contact_site_symmetry_2
C(5) C(10) 3.567(3) 1_455
C(10) C(5) 3.567(3) 1_655
N(1) H(3) 3.2437 1_655
N(1) H(8) 3.4844 2_545
C(1) H(7) 3.337 2_545
C(1) H(7) 3.006 4_454
C(1) H(8) 3.192 2_545
C(2) H(7) 3.486 2_545
C(2) H(7) 2.8544 4_454
C(2) H(8) 3.205 2_545
C(2) H(16) 3.408 4_454
C(3) H(7) 3.316 2_545
C(3) H(7) 3.0365 4_454
C(3) H(8) 3.521 2_545
C(3) H(8) 3.5424 4_454
C(3) H(10) 3.582 4_454
C(3) H(12) 3.359 2_545
C(3) H(15) 3.576 4_454
C(4) H(10) 3.503 4_454
C(4) H(11) 3.332 1_455
C(4) H(12) 3.370 2_545
C(4) H(13) 3.261 4_455
C(4) H(15) 3.047 4_454
C(5) H(5) 3.255 4_455
C(5) H(7) 3.412 1_455
C(5) H(11) 2.694 1_455
C(5) H(13) 3.371 4_455
C(5) H(15) 3.426 3_556
C(5) H(16) 3.284 1_455
C(6) H(1) 3.430 2_445
C(6) H(4) 3.412 3_455
C(6) H(11) 3.216 1_455
C(6) H(15) 3.267 3_556
C(6) H(16) 3.424 1_455
C(7) H(1) 3.308 2_445
C(7) H(2) 3.436 2_445
C(7) H(3) 3.356 3_455
C(8) H(2) 3.351 4_554
C(8) H(7) 3.478 4_454
C(8) H(14) 3.066 2_555
C(8) H(16) 3.145 4_454
C(9) H(2) 3.230 1_655
C(9) H(9) 3.150 2_555
C(9) H(14) 3.115 2_555
C(10) H(2) 3.218 1_655
C(10) H(9) 2.931 2_555
C(10) H(9) 3.381 4_554
C(10) H(10) 3.196 4_554
C(10) H(12) 3.283 3_665
C(10) H(14) 3.176 2_555
C(10) H(15) 3.510 4_554
C(11) H(8) 3.119 2_545
C(11) H(11) 3.224 4_455
C(11) H(12) 2.986 2_545
C(11) H(13) 3.516 4_455
C(12) H(1) 3.585 4_555
C(12) H(2) 3.525 1_655
C(12) H(3) 3.336 1_655
C(12) H(5) 3.537 2_545
C(12) H(6) 3.335 4_555
C(12) H(8) 3.162 2_545
C(12) H(11) 3.449 4_455
C(12) H(12) 3.272 2_545
C(12) H(14) 3.381 3_656
C(12) H(16) 3.415 3_656
H(1) C(6) 3.430 2_455
H(1) C(7) 3.308 2_455
H(1) C(12) 3.585 4_454
H(1) H(3) 3.190 2_455
H(1) H(4) 2.951 2_455
H(1) H(5) 3.579 4_455
H(1) H(11) 3.525 1_455
H(1) H(12) 3.562 2_545
H(1) H(13) 2.829 4_455
H(1) H(15) 2.808 4_454
H(1) H(16) 3.549 4_454
H(2) C(7) 3.436 2_455
H(2) C(8) 3.351 4_455
H(2) C(9) 3.230 1_455
H(2) C(10) 3.218 1_455
H(2) C(12) 3.525 1_455
H(2) H(4) 3.220 2_455
H(2) H(5) 2.449 4_455
H(2) H(7) 2.634 1_455
H(2) H(11) 2.450 1_455
H(2) H(13) 3.037 4_455
H(2) H(14) 3.371 3_556
H(2) H(15) 3.438 3_556
H(2) H(16) 2.590 1_455
H(3) N(1) 3.2437 1_455
H(3) C(7) 3.356 3_455
H(3) C(12) 3.336 1_455
H(3) H(1) 3.190 2_445
H(3) H(4) 2.985 3_455
H(3) H(6) 3.147 2_445
H(3) H(8) 3.495 2_445
H(3) H(11) 3.326 1_455
H(3) H(14) 3.055 1_455
H(3) H(15) 3.191 3_556
H(3) H(16) 2.883 1_455
H(4) C(6) 3.412 3_455
H(4) H(1) 2.951 2_445
H(4) H(2) 3.220 2_445
H(4) H(3) 2.985 3_455
H(5) C(5) 3.255 4_554
H(5) C(12) 3.537 2_555
H(5) H(1) 3.579 4_554
H(5) H(2) 2.449 4_554
H(5) H(7) 3.203 4_454
H(5) H(14) 2.605 2_555
H(5) H(16) 2.791 4_454
H(6) C(12) 3.335 4_454
H(6) H(3) 3.147 2_455
H(6) H(14) 2.689 2_555
H(6) H(15) 2.934 4_454
H(6) H(16) 2.834 4_454
H(7) C(1) 3.337 2_555
H(7) C(1) 3.006 4_555
H(7) C(2) 3.486 2_555
H(7) C(2) 2.8544 4_555
H(7) C(3) 3.316 2_555
H(7) C(3) 3.0365 4_555
H(7) C(5) 3.412 1_655
H(7) C(8) 3.478 4_555
H(7) H(2) 2.634 1_655
H(7) H(5) 3.203 4_555
H(7) H(9) 3.544 2_555
H(8) N(1) 3.4844 2_555
H(8) C(1) 3.192 2_555
H(8) C(2) 3.205 2_555
H(8) C(3) 3.521 2_555
H(8) C(3) 3.5424 4_555
H(8) C(11) 3.119 2_555
H(8) C(12) 3.162 2_555
H(8) H(3) 3.495 2_455
H(8) H(9) 2.542 2_555
H(8) H(14) 2.428 2_555
H(9) C(9) 3.150 2_545
H(9) C(10) 2.931 2_545
H(9) C(10) 3.381 4_455
H(9) H(7) 3.544 2_545
H(9) H(8) 2.542 2_545
H(9) H(11) 3.191 4_455
H(9) H(12) 2.114 2_545
H(9) H(12) 3.259 4_455
H(9) H(13) 3.397 2_545
H(9) H(13) 3.126 4_455
H(10) C(3) 3.582 4_555
H(10) C(4) 3.503 4_555
H(10) C(10) 3.196 4_455
H(10) H(11) 2.642 4_455
H(10) H(12) 3.456 2_545
H(10) H(12) 3.484 4_455
H(10) H(13) 3.002 4_455
H(11) C(4) 3.332 1_655
H(11) C(5) 2.694 1_655
H(11) C(6) 3.216 1_655
H(11) C(11) 3.224 4_554
H(11) C(12) 3.449 4_554
H(11) H(1) 3.525 1_655
H(11) H(2) 2.450 1_655
H(11) H(3) 3.326 1_655
H(11) H(9) 3.191 4_554
H(11) H(10) 2.642 4_554
H(11) H(12) 3.550 3_665
H(11) H(15) 2.804 4_554
H(12) C(3) 3.359 2_555
H(12) C(4) 3.370 2_555
H(12) C(10) 3.283 3_665
H(12) C(11) 2.986 2_555
H(12) C(12) 3.272 2_555
H(12) H(1) 3.562 2_555
H(12) H(9) 2.114 2_555
H(12) H(9) 3.259 4_554
H(12) H(10) 3.456 2_555
H(12) H(10) 3.484 4_554
H(12) H(11) 3.550 3_665
H(12) H(12) 2.609 3_665
H(12) H(13) 3.234 3_665
H(12) H(14) 2.869 2_555
H(12) H(15) 3.426 2_555
H(12) H(15) 3.403 4_554
H(13) C(4) 3.261 4_554
H(13) C(5) 3.371 4_554
H(13) C(11) 3.516 4_554
H(13) H(1) 2.829 4_554
H(13) H(2) 3.037 4_554
H(13) H(9) 3.397 2_555
H(13) H(9) 3.126 4_554
H(13) H(10) 3.002 4_554
H(13) H(12) 3.234 3_665
H(13) H(14) 3.070 2_555
H(14) C(8) 3.066 2_545
H(14) C(9) 3.115 2_545
H(14) C(10) 3.176 2_545
H(14) C(12) 3.381 3_656
H(14) H(2) 3.371 3_556
H(14) H(3) 3.055 1_655
H(14) H(5) 2.605 2_545
H(14) H(6) 2.689 2_545
H(14) H(8) 2.428 2_545
H(14) H(12) 2.869 2_545
H(14) H(13) 3.070 2_545
H(14) H(14) 3.291 3_656
H(14) H(15) 3.392 3_656
H(14) H(16) 2.916 3_656
H(15) C(3) 3.576 4_555
H(15) C(4) 3.047 4_555
H(15) C(5) 3.426 3_556
H(15) C(6) 3.267 3_556
H(15) C(10) 3.510 4_455
H(15) H(1) 2.808 4_555
H(15) H(2) 3.438 3_556
H(15) H(3) 3.191 3_556
H(15) H(6) 2.934 4_555
H(15) H(11) 2.804 4_455
H(15) H(12) 3.426 2_545
H(15) H(12) 3.403 4_455
H(15) H(14) 3.392 3_656
H(15) H(16) 3.426 3_656
H(16) C(2) 3.408 4_555
H(16) C(5) 3.284 1_655
H(16) C(6) 3.424 1_655
H(16) C(8) 3.145 4_555
H(16) C(12) 3.415 3_656
H(16) H(1) 3.549 4_555
H(16) H(2) 2.590 1_655
H(16) H(3) 2.883 1_655
H(16) H(5) 2.791 4_555
H(16) H(6) 2.834 4_555
H(16) H(14) 2.916 3_656
H(16) H(15) 3.426 3_656
H(16) H(16) 3.361 3_656

loop_
_geom_torsion_atom_site_label_1
_geom_torsion_atom_site_label_2
_geom_torsion_atom_site_label_3
_geom_torsion_atom_site_label_4
_geom_torsion
_geom_torsion_site_symmetry_1
_geom_torsion_site_symmetry_3
_geom_torsion_site_symmetry_4
C(8) N(1) C(9) C(10) -72.2(2) . . .
C(9) N(1) C(8) C(2) 167.36(17) . . .
C(8) N(1) C(11) C(12) 162.81(18) . . .
C(11) N(1) C(8) C(2) -72.5(2) . . .
C(9) N(1) C(11) C(12) -77.2(2) . . .
C(11) N(1) C(9) C(10) 167.50(18) . . .
C(2) C(1) C(3) C(2) -1.3(3) . 3_555 3_555
C(2) C(1) C(3) C(4) 178.20(19) . 3_555 3_555
C(3) C(1) C(2) C(3) 1.3(3) 3_555 . .
C(3) C(1) C(2) C(8) -174.63(18) 3_555 . .
C(2) C(1) C(7) C(6) -178.9(2) . 3_555 3_555
C(7) C(1) C(2) C(3) -178.42(19) 3_555 . .
C(7) C(1) C(2) C(8) 5.7(2) 3_555 . .
C(3) C(1) C(7) C(6) 1.4(3) 3_555 3_555 3_555
C(7) C(1) C(3) C(2) 178.41(19) 3_555 3_555 3_555
C(7) C(1) C(3) C(4) -2.1(2) 3_555 3_555 3_555
C(1) C(2) C(3) C(1) -1.3(2) . . 3_555
C(1) C(2) C(3) C(4) 178.20(19) . . .
C(1) C(2) C(8) N(1) -73.2(2) . . .
C(3) C(2) C(8) N(1) 111.0(2) . . .
C(8) C(2) C(3) C(1) 174.53(18) . . 3_555
C(8) C(2) C(3) C(4) -6.0(3) . . .
C(1) C(3) C(4) C(5) -1.1(3) 3_555 . .
C(2) C(3) C(4) C(5) 179.4(2) . . .
C(3) C(4) C(5) C(6) -0.7(3) . . .
C(4) C(5) C(6) C(7) 1.5(3) . . .
C(5) C(6) C(7) C(1) -0.4(3) . . 3_555
